data_4033012
loop_
_publ_author_name
'Padiyar, Laxmansingh T.'
'Zulueta, Medel Manuel L.'
'Sabbavarapu, Narayana Murthy'
'Hung, Shang-Cheng'

_publ_section_title
;
 Yb(OTf)3-Catalyzed Desymmetrization of myo-Inositol 1,3,5-Orthoformate
 and Its Application in the Synthesis of Chiral Inositol Phosphates.
;
_journal_issue 21
_journal_name_full 'The Journal of organic chemistry'
_journal_page_first 11418
_journal_page_last 11430
_journal_paper_doi 10.1021/acs.joc.7b01919
_journal_volume 82
_journal_year 2017
_chemical_absolute_configuration unk
_chemical_formula_moiety 'C17 H18 O9'
_chemical_formula_sum 'C17 H18 O9'
_chemical_formula_weight 366.31
_space_group_IT_number 19
_symmetry_cell_setting orthorhombic
_symmetry_space_group_name_Hall 'P 2ac 2ab'
_symmetry_space_group_name_H-M 'P 21 21 21'
_atom_sites_solution_hydrogens geom
_atom_sites_solution_primary direct
_atom_sites_solution_secondary difmap
_audit_update_record
;
2012-11-01 # Formatted by publCIF
;
_cell_angle_alpha 90
_cell_angle_beta 90
_cell_angle_gamma 90
_cell_formula_units_Z 4
_cell_length_a 7.341
_cell_length_b 10.055
_cell_length_c 21.981
_cell_measurement_reflns_used 4158
_cell_measurement_temperature 100.00(10)
_cell_measurement_theta_max 29.3376
_cell_measurement_theta_min 2.9197
_cell_volume 1622.500
_computing_cell_refinement
;
        CrysAlisPro, Oxford Diffraction Ltd.,
        Version 1.171.34.40 (release 27-08-2010 CrysAlis171 .NET)
        (compiled Aug 27 2010,11:50:40)
;
_computing_data_collection
;
        CrysAlisPro, Oxford Diffraction Ltd.,
        Version 1.171.34.40 (release 27-08-2010 CrysAlis171 .NET)
        (compiled Aug 27 2010,11:50:40)
;
_computing_data_reduction
;
        CrysAlisPro, Oxford Diffraction Ltd.,
        Version 1.171.34.40 (release 27-08-2010 CrysAlis171 .NET)
        (compiled Aug 27 2010,11:50:40)
;
_computing_molecular_graphics 'Ortep-3 for Windows (Farrugia, 1997)'
_computing_publication_material 'WinGX publication routines (Farrugia, 1999)'
_computing_structure_refinement 'SHELXL-97 (Sheldrick, 1997)'
_computing_structure_solution 'SHELXS-97 (Sheldrick, 1997)'
_diffrn_ambient_temperature 100.00(10)
_diffrn_detector_area_resol_mean 10.4875
_diffrn_measured_fraction_theta_full 0.998
_diffrn_measured_fraction_theta_max 0.94
_diffrn_measurement_device_type 'Xcalibur, Atlas, Gemini'
_diffrn_measurement_method '\w scans'
_diffrn_orient_matrix_UB_11 -0.0560077
_diffrn_orient_matrix_UB_12 -0.0383895
_diffrn_orient_matrix_UB_13 -0.0195699
_diffrn_orient_matrix_UB_21 -0.0678522
_diffrn_orient_matrix_UB_22 -0.00304
_diffrn_orient_matrix_UB_23 0.0229397
_diffrn_orient_matrix_UB_31 -0.0399215
_diffrn_orient_matrix_UB_32 0.0590769
_diffrn_orient_matrix_UB_33 -0.0115285
_diffrn_radiation_monochromator graphite
_diffrn_radiation_type MoK\a
_diffrn_radiation_wavelength 0.71073
_diffrn_reflns_av_R_equivalents 0.0397
_diffrn_reflns_av_unetI/netI 0.0393
_diffrn_reflns_limit_h_max 10
_diffrn_reflns_limit_h_min -9
_diffrn_reflns_limit_k_max 13
_diffrn_reflns_limit_k_min -13
_diffrn_reflns_limit_l_max 27
_diffrn_reflns_limit_l_min -28
_diffrn_reflns_number 17313
_diffrn_reflns_theta_full 25
_diffrn_reflns_theta_max 29.53
_diffrn_reflns_theta_min 2.93
_exptl_absorpt_coefficient_mu 0.123
_exptl_absorpt_correction_T_max 1
_exptl_absorpt_correction_T_min 0.99844
_exptl_absorpt_correction_type multi-scan
_exptl_absorpt_process_details
;
        CrysAlisPro, Oxford Diffraction Ltd.,
        Version 1.171.34.40 (release 27-08-2010 CrysAlis171 .NET)
        (compiled Aug 27 2010,11:50:40)
        Empirical absorption correction using spherical harmonics,
 implemented in SCALE3 ABSPACK scaling algorithm.
;
_exptl_crystal_colour colourless
_exptl_crystal_density_diffrn 1.5
_exptl_crystal_density_method 'not measured'
_exptl_crystal_description prism
_exptl_crystal_F_000 768
_exptl_crystal_size_max 0.3
_exptl_crystal_size_mid 0.26
_exptl_crystal_size_min 0.12
_refine_diff_density_max 0.237
_refine_diff_density_min -0.223
_refine_diff_density_rms 0.048
_refine_ls_abs_structure_details 'Flack H D (1983), Acta Cryst. A39, 876-881'
_refine_ls_abs_structure_Flack -0.3(7)
_refine_ls_extinction_coef 0.0100(10)
_refine_ls_extinction_expression Fc^*^=kFc[1+0.001xFc^2^\l^3^/sin(2\q)]^-1/4^
_refine_ls_extinction_method SHELXL
_refine_ls_goodness_of_fit_ref 1.04
_refine_ls_hydrogen_treatment refall
_refine_ls_matrix_type full
_refine_ls_number_parameters 308
_refine_ls_number_reflns 4122
_refine_ls_number_restraints 0
_refine_ls_restrained_S_all 1.04
_refine_ls_R_factor_all 0.0458
_refine_ls_R_factor_gt 0.0362
_refine_ls_shift/su_max 0.001
_refine_ls_shift/su_mean 0
_refine_ls_structure_factor_coef Fsqd
_refine_ls_weighting_details 'calc w=1/[\s^2^(Fo^2^)+(0.0333P)^2^+0.3119P] where P=(Fo^2^+2Fc^2^)/3'
_refine_ls_weighting_scheme calc
_refine_ls_wR_factor_gt 0.0714
_refine_ls_wR_factor_ref 0.0766
_reflns_number_gt 3624
_reflns_number_total 4122
_reflns_threshold_expression >2sigma(I)
_cod_data_source_file jo7b01919_si_002.cif
_cod_data_source_block i13181
_cod_depositor_comments 'Adding full bibliography for 4033012.cif.'
_cod_original_cell_volume 1622.5
_cod_database_code 4033012

loop_
_symmetry_equiv_pos_as_xyz
'x, y, z'
'-x+1/2, -y, z+1/2'
'x+1/2, -y+1/2, -z'
'-x, y+1/2, -z+1/2'

loop_
_atom_site_label
_atom_site_type_symbol
_atom_site_fract_x
_atom_site_fract_y
_atom_site_fract_z
_atom_site_U_iso_or_equiv
_atom_site_adp_type
_atom_site_occupancy
_atom_site_symmetry_multiplicity
_atom_site_calc_flag
O1 O 0.86571(15) 0.66052(11) 0.80123(5) 0.0160(2) Uani 1 1 d
O5 O 0.92405(14) 0.88737(11) 0.79608(5) 0.0155(2) Uani 1 1 d
O3 O 1.01264(14) 0.74671(10) 0.71742(5) 0.0146(2) Uani 1 1 d
O2 O 0.75732(16) 0.53717(10) 0.68589(5) 0.0170(2) Uani 1 1 d
O6 O 0.43761(15) 0.82479(12) 0.76862(5) 0.0181(3) Uani 1 1 d
O4 O 0.62110(15) 0.94435(10) 0.66786(5) 0.0137(2) Uani 1 1 d
O7 O 0.78482(16) 1.00914(12) 0.58588(5) 0.0203(3) Uani 1 1 d
O8 O 0.46606(16) 1.02081(10) 0.51744(5) 0.0163(2) Uani 1 1 d
O9 O 0.4780(2) 1.22329(12) 0.55928(6) 0.0307(3) Uani 1 1 d
C4 C 0.7851(2) 0.91134(15) 0.70009(7) 0.0134(3) Uani 1 1 d
C3 C 0.8446(2) 0.76946(15) 0.68466(8) 0.0132(3) Uani 1 1 d
C7 C 0.9854(2) 0.75809(16) 0.78033(7) 0.0157(3) Uani 1 1 d
C5 C 0.7495(2) 0.91721(15) 0.76823(7) 0.0143(3) Uani 1 1 d
C2 C 0.7051(2) 0.66752(15) 0.70489(7) 0.0135(3) Uani 1 1 d
C1 C 0.6873(2) 0.67725(16) 0.77372(7) 0.0141(3) Uani 1 1 d
C6 C 0.6154(2) 0.81332(16) 0.79249(7) 0.0150(3) Uani 1 1 d
C8 C 0.6428(2) 0.98091(15) 0.60896(7) 0.0134(3) Uani 1 1 d
C9 C 0.4598(2) 0.96584(15) 0.57745(7) 0.0139(3) Uani 1 1 d
C16 C 0.4730(2) 1.15482(16) 0.51450(8) 0.0203(4) Uani 1 1 d
C17 C 0.4713(3) 1.2020(2) 0.45015(9) 0.0286(4) Uani 1 1 d
C10 C 0.4232(2) 0.81907(16) 0.57189(7) 0.0138(3) Uani 1 1 d
C11 C 0.2793(2) 0.76242(17) 0.60309(7) 0.0159(3) Uani 1 1 d
C12 C 0.2512(2) 0.62594(16) 0.60018(8) 0.0191(3) Uani 1 1 d
C13 C 0.3672(2) 0.54668(17) 0.56659(8) 0.0206(4) Uani 1 1 d
C14 C 0.5130(2) 0.60357(17) 0.53599(9) 0.0223(4) Uani 1 1 d
C15 C 0.5410(2) 0.73960(16) 0.53852(8) 0.0188(3) Uani 1 1 d
H4 H 0.882(2) 0.9744(16) 0.6912(7) 0.009(4) Uiso 1 1 d
H3 H 0.869(2) 0.7629(16) 0.6429(8) 0.005(4) Uiso 1 1 d
H7 H 1.101(2) 0.7429(15) 0.8002(7) 0.004(4) Uiso 1 1 d
H5 H 0.715(2) 1.0074(16) 0.7812(7) 0.005(4) Uiso 1 1 d
H2A H 0.865(3) 0.525(2) 0.7001(10) 0.040(6) Uiso 1 1 d
H2 H 0.593(2) 0.6861(16) 0.6856(7) 0.008(4) Uiso 1 1 d
H6A H 0.388(3) 0.889(2) 0.7848(11) 0.037(6) Uiso 1 1 d
H1 H 0.613(2) 0.6058(17) 0.7884(8) 0.015(4) Uiso 1 1 d
H6 H 0.614(2) 0.8189(16) 0.8357(8) 0.006(4) Uiso 1 1 d
H9 H 0.365(2) 1.0100(17) 0.6027(8) 0.012(4) Uiso 1 1 d
H17A H 0.382(5) 1.157(3) 0.4278(15) 0.090(11) Uiso 1 1 d
H17B H 0.580(5) 1.181(4) 0.4331(15) 0.090(11) Uiso 1 1 d
H17C H 0.442(4) 1.290(3) 0.4488(11) 0.053(7) Uiso 1 1 d
H11 H 0.201(3) 0.817(2) 0.6267(9) 0.022(5) Uiso 1 1 d
H12 H 0.149(3) 0.586(2) 0.6229(9) 0.026(5) Uiso 1 1 d
H13 H 0.351(3) 0.450(2) 0.5660(8) 0.020(5) Uiso 1 1 d
H14 H 0.597(3) 0.547(2) 0.5126(9) 0.027(5) Uiso 1 1 d
H15 H 0.639(3) 0.7777(18) 0.5172(8) 0.020(5) Uiso 1 1 d

loop_
_atom_site_aniso_label
_atom_site_aniso_U_11
_atom_site_aniso_U_22
_atom_site_aniso_U_33
_atom_site_aniso_U_23
_atom_site_aniso_U_13
_atom_site_aniso_U_12
O1 0.0121(5) 0.0173(5) 0.0187(6) 0.0035(5) -0.0022(4) -0.0004(4)
O5 0.0143(5) 0.0155(5) 0.0168(6) -0.0012(4) -0.0045(4) 0.0001(4)
O3 0.0093(5) 0.0178(5) 0.0168(6) -0.0013(4) 0.0000(4) 0.0010(4)
O2 0.0149(6) 0.0109(5) 0.0251(6) -0.0027(5) -0.0034(5) 0.0010(5)
O6 0.0110(5) 0.0227(6) 0.0207(6) -0.0011(5) 0.0009(5) 0.0034(5)
O4 0.0139(5) 0.0151(5) 0.0123(6) 0.0013(4) -0.0018(4) 0.0011(4)
O7 0.0196(6) 0.0223(6) 0.0189(6) 0.0039(5) 0.0016(5) -0.0039(5)
O8 0.0218(6) 0.0140(5) 0.0132(6) 0.0020(4) -0.0016(4) 0.0011(5)
O9 0.0514(9) 0.0151(6) 0.0255(7) -0.0015(5) 0.0052(6) 0.0057(6)
C4 0.0108(7) 0.0140(7) 0.0154(8) 0.0002(6) -0.0016(6) -0.0009(6)
C3 0.0122(7) 0.0147(7) 0.0126(8) -0.0002(6) -0.0012(6) 0.0009(6)
C7 0.0114(7) 0.0157(7) 0.0199(9) 0.0006(6) -0.0019(6) 0.0007(6)
C5 0.0136(7) 0.0134(7) 0.0158(8) -0.0003(6) -0.0006(6) 0.0019(6)
C2 0.0122(7) 0.0114(7) 0.0170(8) 0.0004(6) -0.0014(6) 0.0007(6)
C1 0.0109(7) 0.0150(7) 0.0164(8) 0.0039(6) -0.0009(6) -0.0014(6)
C6 0.0131(7) 0.0211(8) 0.0107(8) 0.0007(7) 0.0007(6) 0.0003(6)
C8 0.0196(7) 0.0077(7) 0.0129(8) 0.0001(6) 0.0006(6) 0.0006(6)
C9 0.0174(7) 0.0144(7) 0.0098(8) 0.0013(6) 0.0010(6) 0.0012(6)
C16 0.0209(8) 0.0162(8) 0.0238(9) 0.0039(7) 0.0021(7) 0.0059(7)
C17 0.0370(11) 0.0228(10) 0.0260(11) 0.0089(8) 0.0041(9) 0.0093(9)
C10 0.0143(7) 0.0153(7) 0.0117(8) 0.0002(6) -0.0024(6) -0.0001(6)
C11 0.0164(7) 0.0194(8) 0.0120(8) -0.0009(6) -0.0012(6) 0.0006(7)
C12 0.0210(8) 0.0214(8) 0.0149(8) 0.0048(7) -0.0013(7) -0.0046(7)
C13 0.0249(8) 0.0155(8) 0.0214(9) 0.0014(7) -0.0036(7) -0.0018(7)
C14 0.0239(9) 0.0188(8) 0.0241(10) -0.0059(7) 0.0013(7) 0.0024(7)
C15 0.0184(8) 0.0192(8) 0.0188(9) -0.0006(7) 0.0043(7) -0.0024(7)

loop_
_atom_type_symbol
_atom_type_description
_atom_type_scat_dispersion_real
_atom_type_scat_dispersion_imag
_atom_type_scat_source
O O 0.0106 0.006 'International Tables Vol C Tables 4.2.6.8 and 6.1.1.4'
C C 0.0033 0.0016 'International Tables Vol C Tables 4.2.6.8 and 6.1.1.4'
H H 0 0 'International Tables Vol C Tables 4.2.6.8 and 6.1.1.4'

loop_
_geom_angle_atom_site_label_1
_geom_angle_atom_site_label_2
_geom_angle_atom_site_label_3
_geom_angle
C7 O1 C1 110.45(11)
C7 O5 C5 111.52(12)
C7 O3 C3 110.88(11)
C2 O2 H2A 105.8(15)
C6 O6 H6A 108.3(17)
C8 O4 C4 115.81(12)
C16 O8 C9 115.52(12)
O4 C4 C5 109.44(12)
O4 C4 C3 110.21(12)
C5 C4 C3 107.66(12)
O4 C4 H4 111.4(10)
C5 C4 H4 107.3(10)
C3 C4 H4 110.7(10)
O3 C3 C2 108.85(12)
O3 C3 C4 106.29(12)
C2 C3 C4 111.88(13)
O3 C3 H3 108.3(10)
C2 C3 H3 111.6(10)
C4 C3 H3 109.7(10)
O1 C7 O3 110.94(12)
O1 C7 O5 111.36(12)
O3 C7 O5 111.15(12)
O1 C7 H7 107.1(9)
O3 C7 H7 107.8(9)
O5 C7 H7 108.3(9)
O5 C5 C4 104.80(12)
O5 C5 C6 106.23(12)
C4 C5 C6 115.27(13)
O5 C5 H5 107.1(10)
C4 C5 H5 111.4(9)
C6 C5 H5 111.3(10)
O2 C2 C3 110.71(12)
O2 C2 C1 111.89(12)
C3 C2 C1 107.84(13)
O2 C2 H2 106.5(10)
C3 C2 H2 108.9(10)
C1 C2 H2 111.0(10)
O1 C1 C2 109.22(12)
O1 C1 C6 107.68(12)
C2 C1 C6 110.90(13)
O1 C1 H1 106.6(11)
C2 C1 H1 109.6(11)
C6 C1 H1 112.7(11)
O6 C6 C1 107.04(13)
O6 C6 C5 114.15(13)
C1 C6 C5 107.20(13)
O6 C6 H6 110.8(10)
C1 C6 H6 109.1(10)
C5 C6 H6 108.4(10)
O7 C8 O4 124.99(14)
O7 C8 C9 127.04(14)
O4 C8 C9 107.71(12)
O8 C9 C10 108.04(12)
O8 C9 C8 110.68(12)
C10 C9 C8 107.01(13)
O8 C9 H9 111.4(10)
C10 C9 H9 111.1(10)
C8 C9 H9 108.5(10)
O9 C16 O8 122.27(16)
O9 C16 C17 126.46(16)
O8 C16 C17 111.26(15)
C16 C17 H17A 110(2)
C16 C17 H17B 108(2)
H17A C17 H17B 106(3)
C16 C17 H17C 110.0(15)
H17A C17 H17C 107(3)
H17B C17 H17C 115(3)
C11 C10 C15 120.09(15)
C11 C10 C9 120.00(14)
C15 C10 C9 119.78(14)
C10 C11 C12 119.85(16)
C10 C11 H11 119.8(12)
C12 C11 H11 120.4(12)
C13 C12 C11 120.22(17)
C13 C12 H12 120.1(12)
C11 C12 H12 119.7(12)
C12 C13 C14 119.81(16)
C12 C13 H13 120.3(11)
C14 C13 H13 119.8(11)
C15 C14 C13 120.17(16)
C15 C14 H14 120.0(12)
C13 C14 H14 119.9(12)
C14 C15 C10 119.85(16)
C14 C15 H15 119.8(11)
C10 C15 H15 120.3(11)

loop_
_geom_bond_atom_site_label_1
_geom_bond_atom_site_label_2
_geom_bond_distance
O1 C7 1.3948(19)
O1 C1 1.4522(18)
O5 C7 1.4185(19)
O5 C5 1.4515(19)
O3 C7 1.4019(19)
O3 C3 1.4466(18)
O2 C2 1.4280(18)
O2 H2A 0.86(3)
O6 C6 1.4116(19)
O6 H6A 0.82(2)
O4 C8 1.3553(19)
O4 C4 1.4359(18)
O7 C8 1.193(2)
O8 C16 1.3499(19)
O8 C9 1.4309(19)
O9 C16 1.202(2)
C4 C5 1.522(2)
C4 C3 1.530(2)
C4 H4 0.974(17)
C3 C2 1.515(2)
C3 H3 0.938(17)
C7 H7 0.969(16)
C5 C6 1.531(2)
C5 H5 0.984(16)
C2 C1 1.522(2)
C2 H2 0.948(17)
C1 C6 1.523(2)
C1 H1 0.957(19)
C6 H6 0.950(17)
C8 C9 1.519(2)
C9 C10 1.505(2)
C9 H9 0.993(18)
C16 C17 1.492(3)
C17 H17A 0.94(4)
C17 H17B 0.90(4)
C17 H17C 0.91(3)
C10 C11 1.382(2)
C10 C15 1.387(2)
C11 C12 1.389(2)
C11 H11 0.95(2)
C12 C13 1.380(3)
C12 H12 0.99(2)
C13 C14 1.388(3)
C13 H13 0.98(2)
C14 C15 1.384(2)
C14 H14 0.98(2)
C15 H15 0.94(2)

loop_
_geom_torsion_atom_site_label_1
_geom_torsion_atom_site_label_2
_geom_torsion_atom_site_label_3
_geom_torsion_atom_site_label_4
_geom_torsion
C8 O4 C4 C5 161.52(12)
C8 O4 C4 C3 -80.27(16)
C7 O3 C3 C2 -59.72(15)
C7 O3 C3 C4 60.95(15)
O4 C4 C3 O3 178.22(11)
C5 C4 C3 O3 -62.48(15)
O4 C4 C3 C2 -63.09(16)
C5 C4 C3 C2 56.21(16)
C1 O1 C7 O3 -62.99(15)
C1 O1 C7 O5 61.38(16)
C3 O3 C7 O1 63.51(15)
C3 O3 C7 O5 -60.98(15)
C5 O5 C7 O1 -62.11(16)
C5 O5 C7 O3 62.14(15)
C7 O5 C5 C4 -61.88(15)
C7 O5 C5 C6 60.59(15)
O4 C4 C5 O5 -177.95(11)
C3 C4 C5 O5 62.26(15)
O4 C4 C5 C6 65.66(16)
C3 C4 C5 C6 -54.13(17)
O3 C3 C2 O2 -67.23(16)
C4 C3 C2 O2 175.61(13)
O3 C3 C2 C1 55.48(16)
C4 C3 C2 C1 -61.68(16)
C7 O1 C1 C2 59.32(16)
C7 O1 C1 C6 -61.18(15)
O2 C2 C1 O1 66.52(16)
C3 C2 C1 O1 -55.47(15)
O2 C2 C1 C6 -174.97(12)
C3 C2 C1 C6 63.04(16)
O1 C1 C6 O6 -176.41(11)
C2 C1 C6 O6 64.15(16)
O1 C1 C6 C5 60.71(15)
C2 C1 C6 C5 -58.74(16)
O5 C5 C6 O6 -178.26(12)
C4 C5 C6 O6 -62.69(18)
O5 C5 C6 C1 -59.90(15)
C4 C5 C6 C1 55.67(17)
C4 O4 C8 O7 -13.5(2)
C4 O4 C8 C9 161.04(12)
C16 O8 C9 C10 171.29(13)
C16 O8 C9 C8 -71.84(17)
O7 C8 C9 O8 -14.0(2)
O4 C8 C9 O8 171.63(11)
O7 C8 C9 C10 103.50(18)
O4 C8 C9 C10 -70.87(15)
C9 O8 C16 O9 1.8(2)
C9 O8 C16 C17 -177.63(15)
O8 C9 C10 C11 -126.20(15)
C8 C9 C10 C11 114.59(15)
O8 C9 C10 C15 57.89(18)
C8 C9 C10 C15 -61.33(18)
C15 C10 C11 C12 -1.0(2)
C9 C10 C11 C12 -176.92(15)
C10 C11 C12 C13 0.4(2)
C11 C12 C13 C14 0.5(3)
C12 C13 C14 C15 -0.8(3)
C13 C14 C15 C10 0.2(3)
C11 C10 C15 C14 0.7(2)
C9 C10 C15 C14 176.62(16)
